data_2242546
loop_
_publ_author_name
'Atio\(glu, Zeliha'
'Akkurt, Mehmet'
'Toze, Flavien A. A.'
'Huseynov, Fatali E.'
'Hajiyeva, Sarvinaz F.'

_publ_section_title
;
 Crystal structure and Hirshfeld surface analysis of ethane-1,2-diaminium
 3-[2-(1,3-dioxo-1,3-diphenylpropan-2-ylidene)hydrazinyl]-5-nitro-2-oxidobenzenesulfonate
 dihydrate
;
_journal_coeditor_code QM2125
_journal_issue 7
_journal_name_full 'Acta Crystallographica Section E'
_journal_page_first 1021
_journal_page_last 1025
_journal_paper_doi 10.1107/S2056989018009118
_journal_volume 74
_journal_year 2018
_chemical_formula_iupac 'C2 H10 N2 2+, C21 H13 N3 O8 S 2-, 2H2 O'
_chemical_formula_moiety 'C2 H10 N2 2+, C21 H13 N3 O8 S 2-, 2(H2 O)'
_chemical_formula_sum 'C23 H27 N5 O10 S'
_chemical_formula_weight 565.55
_chemical_name_systematic
;Ethane-1,2-diaminium
3-[2-(1,3-dioxo-1,3-diphenylpropan-2-ylidene)hydrazinyl]-5-nitro-2-oxidobenzenesulfonate dihydrate
;
_space_group_crystal_system monoclinic
_space_group_IT_number 14
_space_group_name_Hall '-P 2ybc'
_space_group_name_H-M_alt 'P 1 21/c 1'
_symmetry_space_group_name_Hall '-P 2ybc'
_symmetry_space_group_name_H-M 'P 1 21/c 1'
_atom_sites_solution_hydrogens mixed
_audit_creation_method SHELXL-2018/1
_cell_angle_alpha 90
_cell_angle_beta 93.337(3)
_cell_angle_gamma 90
_cell_formula_units_Z 4
_cell_length_a 7.0590(6)
_cell_length_b 23.851(2)
_cell_length_c 15.3622(13)
_cell_measurement_reflns_used 7684
_cell_measurement_temperature 296(2)
_cell_measurement_theta_max 25.00
_cell_measurement_theta_min 2.66
_cell_volume 2582.1(4)
_computing_cell_refinement
;
SAINT (Bruker, 2007)
;
_computing_data_collection
;
APEX2 (Bruker, 2007)
;
_computing_data_reduction
;
SAINT (Bruker, 2007)
;
_computing_molecular_graphics
;
ORTEP-3 for Windows (Farrugia, 2012)
;
_computing_publication_material
;
PLATON (Spek, 2009)
;
_computing_structure_refinement
;
SHELXL2018 (Sheldrick, 2015)
;
_computing_structure_solution
;
SHELXS97 (Sheldrick, 2008)
;
_diffrn_ambient_temperature 296(2)
_diffrn_measured_fraction_theta_full 0.999
_diffrn_measured_fraction_theta_max 0.997
_diffrn_measurement_device_type 'Bruker APEXII CCD'
_diffrn_measurement_method '\f and \w scans'
_diffrn_radiation_type MoK\a
_diffrn_radiation_wavelength 0.71073
_diffrn_reflns_av_R_equivalents 0.0827
_diffrn_reflns_limit_h_max 8
_diffrn_reflns_limit_h_min -8
_diffrn_reflns_limit_k_max 29
_diffrn_reflns_limit_k_min -29
_diffrn_reflns_limit_l_max 17
_diffrn_reflns_limit_l_min -18
_diffrn_reflns_number 41494
_diffrn_reflns_theta_full 25.242
_diffrn_reflns_theta_max 25.757
_diffrn_reflns_theta_min 2.656
_exptl_absorpt_coefficient_mu 0.192
_exptl_absorpt_correction_T_max 0.975
_exptl_absorpt_correction_T_min 0.946
_exptl_absorpt_correction_type multi-scan
_exptl_absorpt_process_details
;
(SADABS; Bruker, 2007)
;
_exptl_crystal_colour orange
_exptl_crystal_density_diffrn 1.455
_exptl_crystal_description plate
_exptl_crystal_F_000 1184
_exptl_crystal_size_max 0.260
_exptl_crystal_size_mid 0.150
_exptl_crystal_size_min 0.080
_refine_diff_density_max 0.373
_refine_diff_density_min -0.338
_refine_ls_extinction_method none
_refine_ls_goodness_of_fit_ref 1.018
_refine_ls_hydrogen_treatment constr
_refine_ls_matrix_type full
_refine_ls_number_parameters 352
_refine_ls_number_reflns 4930
_refine_ls_number_restraints 0
_refine_ls_restrained_S_all 1.018
_refine_ls_R_factor_all 0.0692
_refine_ls_R_factor_gt 0.0426
_refine_ls_shift/su_max 0.001
_refine_ls_shift/su_mean 0.000
_refine_ls_structure_factor_coef Fsqd
_refine_ls_weighting_details 'w=1/[\s^2^(Fo^2^)+(0.0530P)^2^+0.9465P] where P=(Fo^2^+2Fc^2^)/3'
_refine_ls_weighting_scheme calc
_refine_ls_wR_factor_gt 0.0988
_refine_ls_wR_factor_ref 0.1123
_reflns_number_gt 3559
_reflns_number_total 4930
_reflns_threshold_expression 'I > 2\s(I)'
_cod_data_source_file qm2125sup1.cif
_cod_data_source_block I
_cod_database_code 2242546
_shelx_space_group_comment
;
The symmetry employed for this shelxl refinement is uniquely defined
by the following loop, which should always be used as a source of
symmetry information in preference to the above space-group names.
They are only intended as comments.
;
_shelx_estimated_absorpt_t_min 0.952
_shelx_estimated_absorpt_t_max 0.985

loop_
_space_group_symop_operation_xyz
'x, y, z'
'-x, y+1/2, -z+1/2'
'-x, -y, -z'
'x, -y-1/2, z-1/2'

loop_
_atom_site_type_symbol
_atom_site_label
_atom_site_fract_x
_atom_site_fract_y
_atom_site_fract_z
_atom_site_U_iso_or_equiv
_atom_site_adp_type
_atom_site_calc_flag
_atom_site_occupancy
C C1 0.1741(3) 0.76729(8) 0.65426(13) 0.0333(5) Uani d 1
C C2 0.2217(3) 0.82248(8) 0.62626(12) 0.0288(4) Uani d 1
C C3 0.3962(3) 0.84445(8) 0.66401(12) 0.0299(4) Uani d 1
C C4 0.5152(3) 0.81269(10) 0.71878(13) 0.0375(5) Uani d 1
H H4 0.630239 0.827277 0.740985 0.045 Uiso calc 1
C C5 0.4612(3) 0.75882(10) 0.74031(14) 0.0411(5) Uani d 1
C C6 0.2903(3) 0.73575(9) 0.70886(14) 0.0408(5) Uani d 1
H H6 0.255832 0.699667 0.724575 0.049 Uiso calc 1
C C7 -0.2184(3) 0.67860(9) 0.59205(13) 0.0364(5) Uani d 1
C C8 -0.3471(3) 0.71352(9) 0.53687(14) 0.0374(5) Uani d 1
C C9 -0.5092(3) 0.68929(9) 0.48251(13) 0.0369(5) Uani d 1
C C10 -0.5022(3) 0.63658(10) 0.44507(15) 0.0451(6) Uani d 1
H H10 -0.397420 0.613599 0.456841 0.054 Uiso calc 1
C C11 -0.6522(4) 0.61810(11) 0.38988(17) 0.0572(7) Uani d 1
H H11 -0.646209 0.583020 0.363766 0.069 Uiso calc 1
C C12 -0.8086(4) 0.65112(12) 0.37366(17) 0.0595(7) Uani d 1
H H12 -0.909617 0.638138 0.337620 0.071 Uiso calc 1
C C13 -0.8166(4) 0.70340(12) 0.41054(17) 0.0566(7) Uani d 1
H H13 -0.923465 0.725723 0.399761 0.068 Uiso calc 1
C C14 -0.6665(3) 0.72290(10) 0.46357(15) 0.0450(6) Uani d 1
H H14 -0.670797 0.758854 0.486795 0.054 Uiso calc 1
C C15 -0.2678(3) 0.62089(9) 0.62050(13) 0.0379(5) Uani d 1
C C16 -0.1207(3) 0.57670(8) 0.62333(13) 0.0365(5) Uani d 1
C C17 0.0414(3) 0.57992(10) 0.57562(16) 0.0489(6) Uani d 1
H H17 0.060741 0.611197 0.541097 0.059 Uiso calc 1
C C18 0.1726(4) 0.53723(11) 0.57924(19) 0.0602(7) Uani d 1
H H18 0.278000 0.539226 0.545767 0.072 Uiso calc 1
C C19 0.1484(4) 0.49156(11) 0.63225(18) 0.0587(7) Uani d 1
H H19 0.239317 0.463295 0.635947 0.070 Uiso calc 1
C C20 -0.0099(4) 0.48781(10) 0.67960(16) 0.0499(6) Uani d 1
H H20 -0.025764 0.456967 0.715476 0.060 Uiso calc 1
C C21 -0.1450(3) 0.52920(9) 0.67446(14) 0.0414(5) Uani d 1
H H21 -0.253732 0.525567 0.705362 0.050 Uiso calc 1
C C22 0.8316(3) 0.90536(10) 0.39177(16) 0.0473(6) Uani d 1
H H22A 0.824565 0.944179 0.410147 0.057 Uiso calc 1
H H22B 0.740222 0.900097 0.342811 0.057 Uiso calc 1
C C23 1.0255(3) 0.89378(11) 0.36299(15) 0.0492(6) Uani d 1
H H23A 1.044320 0.853556 0.359854 0.059 Uiso calc 1
H H23B 1.036856 0.909075 0.305023 0.059 Uiso calc 1
N N1 -0.0004(3) 0.74786(7) 0.61817(11) 0.0383(4) Uani d 1
H H1N -0.064888 0.772475 0.583317 0.046 Uiso d 1
N N2 -0.0546(3) 0.69610(7) 0.62829(11) 0.0385(4) Uani d 1
N N3 0.5811(4) 0.72606(10) 0.79974(13) 0.0586(6) Uani d 1
N N4 0.7806(2) 0.86879(8) 0.46401(12) 0.0400(4) Uani d 1
H H4A 0.877010 0.865031 0.504591 0.048 Uiso d 1
H H4B 0.740870 0.835741 0.441351 0.048 Uiso d 1
H H4C 0.684390 0.883711 0.492181 0.048 Uiso d 1
N N5 1.1737(2) 0.91827(8) 0.42271(12) 0.0439(5) Uani d 1
H H5A 1.285858 0.920295 0.397881 0.053 Uiso d 1
H H5B 1.185958 0.899605 0.473641 0.053 Uiso d 1
H H5C 1.149575 0.954525 0.433951 0.053 Uiso d 1
O O1 0.11362(19) 0.84871(6) 0.57058(9) 0.0358(3) Uani d 1
O O2 0.3021(2) 0.94939(7) 0.66294(12) 0.0558(5) Uani d 1
O O3 0.4796(2) 0.91527(7) 0.54483(10) 0.0464(4) Uani d 1
O O4 0.6324(2) 0.92621(8) 0.68812(11) 0.0623(5) Uani d 1
O O5 0.7429(3) 0.74247(10) 0.81985(14) 0.0839(7) Uani d 1
O O6 0.5162(4) 0.68241(9) 0.83004(13) 0.0827(7) Uani d 1
O O7 -0.3171(2) 0.76438(6) 0.53110(11) 0.0495(4) Uani d 1
O O8 -0.4290(2) 0.61161(7) 0.64236(12) 0.0555(5) Uani d 1
O O9 0.9258(2) 0.96664(7) 0.58733(11) 0.0505(4) Uani d 1
H H9A 0.846428 0.950189 0.618111 0.076 Uiso d 1
H H9B 1.031219 0.959099 0.614351 0.076 Uiso d 1
O O10 0.4185(3) 0.94367(8) 0.29341(12) 0.0612(5) Uani d 1
H H10A 0.441072 0.925449 0.247559 0.092 Uiso d 1
H H10B 0.432662 0.978519 0.284149 0.092 Uiso d 1
S S1 0.45667(7) 0.91402(2) 0.63830(3) 0.03736(16) Uani d 1

loop_
_atom_site_aniso_label
_atom_site_aniso_U_11
_atom_site_aniso_U_22
_atom_site_aniso_U_33
_atom_site_aniso_U_12
_atom_site_aniso_U_13
_atom_site_aniso_U_23
C1 0.0437(12) 0.0288(11) 0.0265(10) -0.0023(9) -0.0048(9) 0.0007(8)
C2 0.0316(10) 0.0282(10) 0.0261(10) 0.0006(8) -0.0018(8) 0.0003(8)
C3 0.0301(10) 0.0344(11) 0.0249(10) 0.0002(8) -0.0014(8) -0.0032(8)
C4 0.0336(11) 0.0518(14) 0.0264(11) 0.0056(10) -0.0044(8) -0.0058(10)
C5 0.0521(13) 0.0422(13) 0.0278(11) 0.0167(11) -0.0074(10) 0.0016(9)
C6 0.0630(15) 0.0269(11) 0.0314(11) 0.0034(10) -0.0058(10) 0.0037(9)
C7 0.0476(13) 0.0301(11) 0.0315(11) -0.0094(9) 0.0016(9) 0.0021(9)
C8 0.0470(12) 0.0313(12) 0.0343(11) -0.0081(9) 0.0062(9) 0.0000(9)
C9 0.0461(12) 0.0358(12) 0.0292(11) -0.0096(10) 0.0061(9) -0.0004(9)
C10 0.0550(14) 0.0399(13) 0.0403(13) -0.0071(11) 0.0027(11) -0.0053(10)
C11 0.0754(19) 0.0482(15) 0.0479(15) -0.0201(14) 0.0010(13) -0.0089(12)
C12 0.0593(17) 0.0687(19) 0.0493(16) -0.0245(15) -0.0060(13) 0.0022(13)
C13 0.0438(14) 0.0718(19) 0.0539(16) -0.0033(13) 0.0015(12) 0.0090(14)
C14 0.0511(14) 0.0435(13) 0.0409(13) -0.0033(11) 0.0062(11) -0.0002(10)
C15 0.0503(13) 0.0337(12) 0.0297(11) -0.0117(10) 0.0021(9) 0.0032(9)
C16 0.0492(12) 0.0280(11) 0.0319(11) -0.0118(9) -0.0014(9) 0.0005(9)
C17 0.0588(15) 0.0391(13) 0.0495(14) -0.0103(11) 0.0094(12) 0.0042(11)
C18 0.0558(16) 0.0540(17) 0.0721(19) -0.0030(13) 0.0160(14) -0.0007(14)
C19 0.0655(17) 0.0432(15) 0.0666(18) 0.0051(13) -0.0044(14) -0.0056(13)
C20 0.0708(17) 0.0320(13) 0.0455(14) -0.0066(12) -0.0066(12) 0.0025(10)
C21 0.0564(14) 0.0310(12) 0.0366(12) -0.0124(10) 0.0018(10) 0.0020(9)
C22 0.0426(13) 0.0460(14) 0.0513(14) -0.0101(10) -0.0159(11) 0.0175(11)
C23 0.0549(15) 0.0589(15) 0.0330(12) -0.0100(12) -0.0057(10) 0.0049(11)
N1 0.0505(11) 0.0254(9) 0.0376(10) -0.0106(8) -0.0093(8) 0.0062(7)
N2 0.0524(11) 0.0290(9) 0.0339(10) -0.0095(8) -0.0003(8) 0.0043(8)
N3 0.0747(16) 0.0610(15) 0.0377(12) 0.0342(13) -0.0185(11) -0.0060(11)
N4 0.0350(9) 0.0419(11) 0.0417(10) -0.0091(8) -0.0088(8) 0.0025(8)
N5 0.0325(9) 0.0538(12) 0.0448(11) -0.0005(8) -0.0036(8) 0.0119(9)
O1 0.0338(7) 0.0317(8) 0.0402(8) -0.0044(6) -0.0130(6) 0.0089(6)
O2 0.0625(11) 0.0325(9) 0.0735(12) -0.0020(8) 0.0133(9) -0.0145(8)
O3 0.0416(9) 0.0621(11) 0.0353(9) -0.0095(8) -0.0007(7) 0.0085(7)
O4 0.0527(10) 0.0841(14) 0.0479(10) -0.0380(9) -0.0151(8) 0.0087(9)
O5 0.0624(13) 0.1168(19) 0.0691(14) 0.0341(13) -0.0251(11) 0.0068(13)
O6 0.132(2) 0.0472(12) 0.0640(13) 0.0276(12) -0.0364(13) 0.0117(10)
O7 0.0617(10) 0.0296(9) 0.0552(10) -0.0094(7) -0.0123(8) 0.0046(7)
O8 0.0529(11) 0.0488(10) 0.0659(12) -0.0097(8) 0.0134(9) 0.0171(9)
O9 0.0475(9) 0.0469(10) 0.0573(10) -0.0050(7) 0.0047(8) 0.0065(8)
O10 0.0683(12) 0.0507(11) 0.0672(12) 0.0072(9) 0.0248(9) 0.0019(9)
S1 0.0352(3) 0.0414(3) 0.0351(3) -0.0143(2) -0.0016(2) -0.0014(2)

loop_
_atom_type_symbol
_atom_type_description
_atom_type_scat_dispersion_real
_atom_type_scat_dispersion_imag
_atom_type_scat_source
C C 0.0033 0.0016 'International Tables Vol C Tables 4.2.6.8 and 6.1.1.4'
H H 0.0000 0.0000 'International Tables Vol C Tables 4.2.6.8 and 6.1.1.4'
N N 0.0061 0.0033 'International Tables Vol C Tables 4.2.6.8 and 6.1.1.4'
O O 0.0106 0.0060 'International Tables Vol C Tables 4.2.6.8 and 6.1.1.4'
S S 0.1246 0.1234 'International Tables Vol C Tables 4.2.6.8 and 6.1.1.4'

loop_
_geom_angle_atom_site_label_1
_geom_angle_atom_site_label_2
_geom_angle_atom_site_label_3
_geom_angle
C6 C1 N1 123.00(19)
C6 C1 C2 123.24(19)
N1 C1 C2 113.73(17)
O1 C2 C3 124.02(18)
O1 C2 C1 120.68(17)
C3 C2 C1 115.29(17)
C4 C3 C2 121.70(19)
C4 C3 S1 120.40(16)
C2 C3 S1 117.90(14)
C3 C4 C5 119.2(2)
C3 C4 H4 120.4
C5 C4 H4 120.4
C4 C5 C6 122.05(19)
C4 C5 N3 119.7(2)
C6 C5 N3 118.2(2)
C1 C6 C5 118.4(2)
C1 C6 H6 120.8
C5 C6 H6 120.8
N2 C7 C8 124.18(19)
N2 C7 C15 112.46(19)
C8 C7 C15 123.10(19)
O7 C8 C7 119.8(2)
O7 C8 C9 117.9(2)
C7 C8 C9 122.19(19)
C10 C9 C14 119.0(2)
C10 C9 C8 122.6(2)
C14 C9 C8 118.2(2)
C9 C10 C11 119.8(2)
C9 C10 H10 120.1
C11 C10 H10 120.1
C12 C11 C10 120.5(3)
C12 C11 H11 119.8
C10 C11 H11 119.8
C11 C12 C13 120.0(2)
C11 C12 H12 120.0
C13 C12 H12 120.0
C12 C13 C14 120.1(3)
C12 C13 H13 120.0
C14 C13 H13 120.0
C13 C14 C9 120.5(2)
C13 C14 H14 119.8
C9 C14 H14 119.8
O8 C15 C16 121.69(19)
O8 C15 C7 118.9(2)
C16 C15 C7 119.36(19)
C21 C16 C17 118.1(2)
C21 C16 C15 119.1(2)
C17 C16 C15 122.75(19)
C18 C17 C16 120.6(2)
C18 C17 H17 119.7
C16 C17 H17 119.7
C17 C18 C19 120.2(3)
C17 C18 H18 119.9
C19 C18 H18 119.9
C20 C19 C18 119.9(3)
C20 C19 H19 120.1
C18 C19 H19 120.1
C19 C20 C21 120.5(2)
C19 C20 H20 119.7
C21 C20 H20 119.7
C20 C21 C16 120.6(2)
C20 C21 H21 119.7
C16 C21 H21 119.7
N4 C22 C23 112.52(19)
N4 C22 H22A 109.1
C23 C22 H22A 109.1
N4 C22 H22B 109.1
C23 C22 H22B 109.1
H22A C22 H22B 107.8
N5 C23 C22 111.9(2)
N5 C23 H23A 109.2
C22 C23 H23A 109.2
N5 C23 H23B 109.2
C22 C23 H23B 109.2
H23A C23 H23B 107.9
N2 N1 C1 121.57(18)
N2 N1 H1N 123.1
C1 N1 H1N 115.0
N1 N2 C7 120.29(18)
O5 N3 O6 122.1(2)
O5 N3 C5 119.4(3)
O6 N3 C5 118.5(2)
C22 N4 H4A 111.9
C22 N4 H4B 108.2
H4A N4 H4B 112.8
C22 N4 H4C 110.6
H4A N4 H4C 105.5
H4B N4 H4C 107.8
C23 N5 H5A 111.6
C23 N5 H5B 112.0
H5A N5 H5B 110.6
C23 N5 H5C 111.4
H5A N5 H5C 102.2
H5B N5 H5C 108.6
H9A O9 H9B 102.6
H10A O10 H10B 109.4
O2 S1 O4 112.35(11)
O2 S1 O3 112.05(11)
O4 S1 O3 112.11(10)
O2 S1 C3 107.09(10)
O4 S1 C3 106.34(10)
O3 S1 C3 106.41(9)

loop_
_geom_bond_atom_site_label_1
_geom_bond_atom_site_label_2
_geom_bond_distance
C1 C6 1.365(3)
C1 N1 1.400(3)
C1 C2 1.431(3)
C2 O1 1.276(2)
C2 C3 1.430(3)
C3 C4 1.380(3)
C3 S1 1.764(2)
C4 C5 1.386(3)
C4 H4 0.9300
C5 C6 1.387(3)
C5 N3 1.439(3)
C6 H6 0.9300
C7 N2 1.321(3)
C7 C8 1.466(3)
C7 C15 1.492(3)
C8 O7 1.236(2)
C8 C9 1.493(3)
C9 C10 1.385(3)
C9 C14 1.387(3)
C10 C11 1.389(3)
C10 H10 0.9300
C11 C12 1.367(4)
C11 H11 0.9300
C12 C13 1.372(4)
C12 H12 0.9300
C13 C14 1.379(4)
C13 H13 0.9300
C14 H14 0.9300
C15 O8 1.225(3)
C15 C16 1.479(3)
C16 C21 1.395(3)
C16 C17 1.396(3)
C17 C18 1.376(4)
C17 H17 0.9300
C18 C19 1.377(4)
C18 H18 0.9300
C19 C20 1.371(4)
C19 H19 0.9300
C20 C21 1.372(3)
C20 H20 0.9300
C21 H21 0.9300
C22 N4 1.473(3)
C22 C23 1.489(3)
C22 H22A 0.9700
C22 H22B 0.9700
C23 N5 1.472(3)
C23 H23A 0.9700
C23 H23B 0.9700
N1 N2 1.305(2)
N1 H1N 0.8999
N3 O5 1.230(3)
N3 O6 1.239(3)
N4 H4A 0.9000
N4 H4B 0.9000
N4 H4C 0.8999
N5 H5A 0.8999
N5 H5B 0.9000
N5 H5C 0.8999
O2 S1 1.4468(17)
O3 S1 1.4546(16)
O4 S1 1.4484(16)
O9 H9A 0.8500
O9 H9B 0.8498
O10 H10A 0.8505
O10 H10B 0.8502

loop_
_geom_hbond_atom_site_label_D
_geom_hbond_atom_site_label_H
_geom_hbond_atom_site_label_A
_geom_hbond_site_symmetry_A
_geom_hbond_distance_DH
_geom_hbond_distance_HA
_geom_hbond_distance_DA
_geom_hbond_angle_DHA
_geom_hbond_publ_flag
O10 H10A O8 4_675 0.85 2.10 2.928(2) 164.6 yes
O9 H9A O4 . 0.85 1.99 2.827(2) 168.5 yes
O9 H9B O2 1_655 0.85 2.03 2.866(2) 170.1 yes
O10 H10B O4 3_676 0.85 2.36 3.139(3) 152.2 yes
N1 H1N O7 . 0.90 1.92 2.568(2) 127.4 yes
N4 H4A O1 1_655 0.90 1.94 2.826(2) 166.9 yes
N4 H4B O6 4_575 0.90 2.30 2.960(2) 129.6 yes
N4 H4B O7 1_655 0.90 2.24 2.797(2) 119.4 yes
N5 H5B O1 1_655 0.90 2.01 2.864(2) 158.0 yes
N4 H4B O6 4_575 0.90 2.30 2.960(2) 129.6 yes
N4 H4B O7 1_655 0.90 2.24 2.797(2) 119.4 yes
N4 H4C O3 . 0.90 1.86 2.756(2) 177.1 yes
N5 H5A O10 1_655 0.90 1.98 2.775(3) 145.7 yes
N5 H5B O3 1_655 0.90 2.32 2.778(2) 111.6 yes
N5 H5C O9 3_776 0.90 1.98 2.835(3) 159.2 yes

loop_
_geom_torsion_atom_site_label_1
_geom_torsion_atom_site_label_2
_geom_torsion_atom_site_label_3
_geom_torsion_atom_site_label_4
_geom_torsion
C6 C1 C2 O1 175.3(2)
N1 C1 C2 O1 -2.7(3)
C6 C1 C2 C3 -3.9(3)
N1 C1 C2 C3 178.05(17)
O1 C2 C3 C4 -174.87(19)
C1 C2 C3 C4 4.3(3)
O1 C2 C3 S1 5.0(3)
C1 C2 C3 S1 -175.82(14)
C2 C3 C4 C5 -2.4(3)
S1 C3 C4 C5 177.78(16)
C3 C4 C5 C6 -0.3(3)
C3 C4 C5 N3 -177.87(19)
N1 C1 C6 C5 179.35(19)
C2 C1 C6 C5 1.5(3)
C4 C5 C6 C1 0.8(3)
N3 C5 C6 C1 178.33(19)
N2 C7 C8 O7 -9.5(3)
C15 C7 C8 O7 164.2(2)
N2 C7 C8 C9 166.9(2)
C15 C7 C8 C9 -19.4(3)
O7 C8 C9 C10 143.6(2)
C7 C8 C9 C10 -32.9(3)
O7 C8 C9 C14 -31.3(3)
C7 C8 C9 C14 152.3(2)
C14 C9 C10 C11 -0.4(3)
C8 C9 C10 C11 -175.2(2)
C9 C10 C11 C12 -1.4(4)
C10 C11 C12 C13 1.4(4)
C11 C12 C13 C14 0.4(4)
C12 C13 C14 C9 -2.2(4)
C10 C9 C14 C13 2.1(3)
C8 C9 C14 C13 177.2(2)
N2 C7 C15 O8 133.9(2)
C8 C7 C15 O8 -40.5(3)
N2 C7 C15 C16 -44.9(3)
C8 C7 C15 C16 140.7(2)
O8 C15 C16 C21 -19.0(3)
C7 C15 C16 C21 159.75(19)
O8 C15 C16 C17 159.9(2)
C7 C15 C16 C17 -21.3(3)
C21 C16 C17 C18 0.1(3)
C15 C16 C17 C18 -178.8(2)
C16 C17 C18 C19 -2.1(4)
C17 C18 C19 C20 2.0(4)
C18 C19 C20 C21 0.2(4)
C19 C20 C21 C16 -2.2(4)
C17 C16 C21 C20 2.0(3)
C15 C16 C21 C20 -179.0(2)
N4 C22 C23 N5 -77.7(3)
C6 C1 N1 N2 -6.5(3)
C2 C1 N1 N2 171.52(18)
C1 N1 N2 C7 -178.65(19)
C8 C7 N2 N1 2.0(3)
C15 C7 N2 N1 -172.29(18)
C4 C5 N3 O5 -11.5(3)
C6 C5 N3 O5 170.9(2)
C4 C5 N3 O6 167.5(2)
C6 C5 N3 O6 -10.2(3)
C4 C3 S1 O2 -123.34(17)
C2 C3 S1 O2 56.81(18)
C4 C3 S1 O4 -3.0(2)
C2 C3 S1 O4 177.11(16)
C4 C3 S1 O3 116.66(17)
C2 C3 S1 O3 -63.19(17)

_cod_database_fobs_code 2242546
